data_7243327
loop_
_publ_author_name
'Peloquin, Andrew J.'
'McMillen, Colin D.'
'Pennington, William T.'

_publ_section_title
;
 One dimensional halogen bond design: Br&#x22EF;N versus I&#x22EF;N with
 fluoroarenes
;
_journal_issue 35
_journal_name_full CrystEngComm
_journal_page_first 6098
_journal_page_last 6106
_journal_paper_doi 10.1039/D1CE00864A
_journal_volume 23
_journal_year 2021
_chemical_formula_moiety '3(Br2 C12 F8), 1.5(C6 H12 N2)'
_chemical_formula_sum 'C45 H18 Br6 F24 N3'
_chemical_formula_weight 1536.047
_space_group_crystal_system triclinic
_space_group_IT_number 2
_space_group_name_Hall '-P 1'
_space_group_name_H-M_alt 'P -1'
_symmetry_Int_Tables_number 2
_audit_creation_date 2021-05-25
_audit_creation_method
;
Olex2 1.3
(compiled 2020.11.12 svn.r5f609507 for OlexSys, GUI svn.r6272)
;
_audit_update_record
;
2021-06-27 deposited with the CCDC.	2021-08-02 downloaded from the CCDC.
;
_cell_angle_alpha 91.873(11)
_cell_angle_beta 94.086(13)
_cell_angle_gamma 105.304(11)
_cell_formula_units_Z 2
_cell_length_a 7.938(3)
_cell_length_b 10.577(4)
_cell_length_c 29.826(11)
_cell_measurement_reflns_used 9994
_cell_measurement_temperature 100.0
_cell_measurement_theta_max 30.725
_cell_measurement_theta_min 2.486
_cell_volume 2405.8(16)
_computing_cell_refinement 'Bruker SAINT'
_computing_data_collection 'Bruker APEX3'
_computing_data_reduction 'Bruker SAINT'
_computing_molecular_graphics 'Olex2 1.3 (Dolomanov et al., 2009)'
_computing_publication_material 'Olex2 1.3 (Dolomanov et al., 2009)'
_computing_structure_refinement 'SHELXL-2016/6 (Sheldrick, 2016)'
_computing_structure_solution 'SHELXT 2014/5 (Sheldrick, 2014)'
_diffrn_ambient_temperature 100.0
_diffrn_measured_fraction_theta_full 0.9994
_diffrn_measured_fraction_theta_max 0.9994
_diffrn_measurement_device_type 'Bruker D8 Venture Photon 100'
_diffrn_measurement_method '\f and \w scans'
_diffrn_radiation_type MoK\a
_diffrn_radiation_wavelength 0.71073
_diffrn_reflns_av_R_equivalents 0.0537
_diffrn_reflns_av_unetI/netI 0.0445
_diffrn_reflns_Laue_measured_fraction_full 0.9994
_diffrn_reflns_Laue_measured_fraction_max 0.9994
_diffrn_reflns_limit_h_max 11
_diffrn_reflns_limit_h_min -11
_diffrn_reflns_limit_k_max 15
_diffrn_reflns_limit_k_min -14
_diffrn_reflns_limit_l_max 42
_diffrn_reflns_limit_l_min -42
_diffrn_reflns_number 69289
_diffrn_reflns_point_group_measured_fraction_full 0.9994
_diffrn_reflns_point_group_measured_fraction_max 0.9994
_diffrn_reflns_theta_full 25.2417
_diffrn_reflns_theta_max 27.50
_diffrn_reflns_theta_min 2.08
_diffrn_source 'Incoatec I\mS'
_diffrn_source_current 1.0
_diffrn_source_power 0.05
_diffrn_source_voltage 50.0
_exptl_absorpt_coefficient_mu 5.139
_exptl_absorpt_correction_T_max 0.7461
_exptl_absorpt_correction_T_min 0.6018
_exptl_absorpt_correction_type multi-scan
_exptl_absorpt_process_details
;
SADABS-2014/5 (Bruker,2014/5) was used for absorption correction.
wR2(int) was 0.0749 before and 0.0577 after correction.
The Ratio of minimum to maximum transmission is 0.8066.
The \l/2 correction factor is Not present.
;
_exptl_crystal_colour colourless
_exptl_crystal_colour_primary colourless
_exptl_crystal_density_diffrn 2.120
_exptl_crystal_density_meas ?
_exptl_crystal_density_method 'not measured'
_exptl_crystal_description plate
_exptl_crystal_F_000 1468.720
_exptl_crystal_size_max 0.165
_exptl_crystal_size_mid 0.061
_exptl_crystal_size_min 0.049
_exptl_transmission_factor_max 'not measured'
_exptl_transmission_factor_min 'not measured'
_refine_diff_density_max 1.0381
_refine_diff_density_min -1.0778
_refine_diff_density_rms 0.1278
_refine_ls_d_res_high 0.7697
_refine_ls_d_res_low 9.7984
_refine_ls_goodness_of_fit_ref 1.0693
_refine_ls_hydrogen_treatment constr
_refine_ls_matrix_type full
_refine_ls_number_constraints 36
_refine_ls_number_parameters 739
_refine_ls_number_reflns 11063
_refine_ls_number_restraints 36
_refine_ls_restrained_S_all 1.0675
_refine_ls_R_factor_all 0.0410
_refine_ls_R_factor_gt 0.0285
_refine_ls_shift/su_max 0.0010
_refine_ls_shift/su_mean 0.0000
_refine_ls_structure_factor_coef Fsqd
_refine_ls_weighting_details 'w=1/[\s^2^(Fo^2^)+(0.0100P)^2^+3.7078P] where P=(Fo^2^+2Fc^2^)/3'
_refine_ls_weighting_scheme calc
_refine_ls_wR_factor_gt 0.0550
_refine_ls_wR_factor_ref 0.0620
_reflns_Friedel_coverage 0.0
_reflns_limit_h_max 10
_reflns_limit_h_min -10
_reflns_limit_k_max 13
_reflns_limit_k_min -13
_reflns_limit_l_max 38
_reflns_limit_l_min 0
_reflns_number_gt 9123
_reflns_number_total 11063
_reflns_threshold_expression I>=2u(I)
_cod_data_source_file d1ce00864a2.cif
_cod_data_source_block 3Br2F8bph_2DABCO
_cod_depositor_comments
;
The following automatic conversions were performed:

data item '_exptl_crystal_density_meas' value 'not measured' was
changed to '?' -- the value is perceived as not measured.

Automatic conversion script
Id: cif_fix_values 7556 2019-12-06 15:28:31Z antanas 

 Adding full bibliography for 7243307--7243335.cif.
;
_cod_original_cell_volume 2405.8(15)
_cod_database_code 7243327
_olex2_refinement_description
;
1. Uiso/Uaniso restraints and constraints
N4 \\sim C44 \\sim C46 \\sim C48: within 2A with sigma of 0.01 and sigma for
terminal atoms of 0.1 within 2A
N3 \\sim C43 \\sim C45 \\sim C47: within 2A with sigma of 0.01 and sigma for
terminal atoms of 0.1 within 2A
2. Others
 Fixed Sof: N3(0.5) N4(0.5) C43(0.5) H43a(0.5) H43b(0.5) C44(0.5) H44a(0.5)
 H44b(0.5) C45(0.5) H45a(0.5) H45b(0.5) C46(0.5) H46a(0.5) H46b(0.5) C47(0.5)
 H47a(0.5) H47b(0.5) C48(0.5) H48a(0.5) H48b(0.5)
3.a Secondary CH2 refined with riding coordinates:
 C37(H37a,H37b), C38(H38a,H38b), C39(H39a,H39b), C40(H40a,H40b), C41(H41a,
 H41b), C42(H42a,H42b), C43(H43a,H43b), C44(H44a,H44b), C45(H45a,H45b),
 C46(H46a,H46b), C47(H47a,H47b), C48(H48a,H48b)
;
_olex2_submission_special_instructions 'No special instructions were received'

loop_
_space_group_symop_id
_space_group_symop_operation_xyz
1 x,y,z
2 -x,-y,-z

loop_
_atom_site_label
_atom_site_type_symbol
_atom_site_fract_x
_atom_site_fract_y
_atom_site_fract_z
_atom_site_U_iso_or_equiv
_atom_site_adp_type
_atom_site_occupancy
_atom_site_refinement_flags_posn
_atom_site_refinement_flags_adp
_atom_site_disorder_group
Br1 Br 0.11023(3) -0.17132(3) 0.115360(9) 0.01836(6) Uani 1.000000 . . .
Br2 Br 1.33074(4) 0.20838(3) 0.325581(10) 0.02739(7) Uani 1.000000 . . .
F1 F 0.3729(2) 0.09921(15) 0.12026(5) 0.0219(3) Uani 1.000000 . . .
F2 F 0.6623(2) 0.19527(15) 0.17474(5) 0.0213(3) Uani 1.000000 . . .
F3 F 0.5798(2) -0.21483(15) 0.24114(5) 0.0209(3) Uani 1.000000 . . .
F4 F 0.2829(2) -0.30841(15) 0.18889(5) 0.0222(3) Uani 1.000000 . . .
F5 F 1.0116(2) 0.31663(16) 0.31741(6) 0.0259(4) Uani 1.000000 . . .
F6 F 0.7053(2) 0.22169(15) 0.26841(6) 0.0239(4) Uani 1.000000 . . .
F7 F 0.9108(2) -0.12605(15) 0.21025(5) 0.0232(4) Uani 1.000000 . . .
F8 F 1.2138(2) -0.03392(17) 0.26035(6) 0.0261(4) Uani 1.000000 . . .
C1 C 0.3191(3) -0.1075(3) 0.15295(9) 0.0163(5) Uani 1.000000 . . .
C2 C 0.4208(4) 0.0204(3) 0.15056(9) 0.0167(5) Uani 1.000000 . . .
C3 C 0.5711(4) 0.0699(2) 0.17854(9) 0.0162(5) Uani 1.000000 . . .
C4 C 0.6311(3) -0.0065(2) 0.20960(8) 0.0134(5) Uani 1.000000 . . .
C5 C 0.5295(4) -0.1355(3) 0.21152(9) 0.0170(5) Uani 1.000000 . . .
C6 C 0.3766(4) -0.1847(3) 0.18429(9) 0.0165(5) Uani 1.000000 . . .
C7 C 1.1178(4) 0.1422(3) 0.29063(9) 0.0180(5) Uani 1.000000 . . .
C8 C 0.9870(4) 0.2065(3) 0.29145(9) 0.0180(5) Uani 1.000000 . . .
C9 C 0.8304(4) 0.1579(3) 0.26585(9) 0.0172(5) Uani 1.000000 . . .
C10 C 0.7984(3) 0.0443(2) 0.23806(8) 0.0150(5) Uani 1.000000 . . .
C11 C 0.9313(4) -0.0176(3) 0.23745(9) 0.0165(5) Uani 1.000000 . . .
C12 C 1.0886(4) 0.0295(3) 0.26314(9) 0.0178(5) Uani 1.000000 . . .
Br3 Br 0.76232(4) 0.23755(3) 0.052908(9) 0.01930(6) Uani 1.000000 . . .
Br6 Br 1.96387(4) 0.59853(3) 0.272201(10) 0.02702(7) Uani 1.000000 . . .
F9 F 0.9102(2) 0.10606(15) 0.13240(6) 0.0224(3) Uani 1.000000 . . .
F10 F 1.2002(2) 0.19837(15) 0.18713(5) 0.0204(3) Uani 1.000000 . . .
F11 F 1.3505(2) 0.57910(14) 0.10426(5) 0.0208(3) Uani 1.000000 . . .
F12 F 1.0553(2) 0.49215(15) 0.05088(5) 0.0225(4) Uani 1.000000 . . .
F13 F 1.5837(2) 0.52705(17) 0.29597(5) 0.0267(4) Uani 1.000000 . . .
F14 F 1.2891(2) 0.43882(16) 0.24207(5) 0.0225(3) Uani 1.000000 . . .
F15 F 1.6220(2) 0.44496(16) 0.11689(5) 0.0235(4) Uani 1.000000 . . .
F16 F 1.9178(2) 0.53228(17) 0.17054(6) 0.0285(4) Uani 1.000000 . . .
C13 C 0.9725(3) 0.2972(3) 0.09026(9) 0.0165(5) Uani 1.000000 . . .
C14 C 1.0152(4) 0.2250(2) 0.12552(9) 0.0171(5) Uani 1.000000 . . .
C15 C 1.1655(4) 0.2726(3) 0.15358(9) 0.0163(5) Uani 1.000000 . . .
C16 C 1.2841(3) 0.3918(3) 0.14768(9) 0.0154(5) Uani 1.000000 . . .
C17 C 1.2411(3) 0.4624(2) 0.11210(9) 0.0161(5) Uani 1.000000 . . .
C18 C 1.0896(4) 0.4177(3) 0.08421(9) 0.0174(5) Uani 1.000000 . . .
C19 C 1.7581(4) 0.5333(3) 0.23454(9) 0.0181(5) Uani 1.000000 . . .
C20 C 1.5959(4) 0.5065(3) 0.25181(9) 0.0173(5) Uani 1.000000 . . .
C21 C 1.4440(4) 0.4608(3) 0.22403(9) 0.0161(5) Uani 1.000000 . . .
C22 C 1.4476(3) 0.4407(2) 0.17777(9) 0.0145(5) Uani 1.000000 . . .
C23 C 1.6109(4) 0.4673(3) 0.16109(9) 0.0173(5) Uani 1.000000 . . .
C24 C 1.7642(4) 0.5121(3) 0.18851(10) 0.0191(6) Uani 1.000000 . . .
Br4 Br 0.46531(5) 0.90085(4) 0.338101(12) 0.03643(9) Uani 1.000000 . . .
Br5 Br 1.20601(4) 0.23379(3) 0.463784(10) 0.02516(7) Uani 1.000000 . . .
F17 F 0.3317(2) 0.63872(18) 0.38157(6) 0.0324(4) Uani 1.000000 . . .
F18 F 0.5122(2) 0.47871(16) 0.41575(6) 0.0261(4) Uani 1.000000 . . .
F19 F 1.0361(2) 0.76207(16) 0.37290(5) 0.0233(4) Uani 1.000000 . . .
F20 F 0.8578(2) 0.92609(17) 0.34168(6) 0.0299(4) Uani 1.000000 . . .
F21 F 1.2642(2) 0.52800(16) 0.48680(5) 0.0247(4) Uani 1.000000 . . .
F22 F 1.0782(2) 0.69040(15) 0.45872(5) 0.0219(3) Uani 1.000000 . . .
F23 F 0.6964(2) 0.34448(16) 0.36735(6) 0.0288(4) Uani 1.000000 . . .
F24 F 0.8752(3) 0.17978(16) 0.39769(6) 0.0340(4) Uani 1.000000 . . .
C25 C 0.5906(4) 0.7860(3) 0.36085(10) 0.0219(6) Uani 1.000000 . . .
C26 C 0.5059(4) 0.6708(3) 0.37963(9) 0.0212(6) Uani 1.000000 . . .
C27 C 0.6000(4) 0.5879(3) 0.39695(9) 0.0195(6) Uani 1.000000 . . .
C28 C 0.7803(4) 0.6151(3) 0.39541(9) 0.0174(5) Uani 1.000000 . . .
C29 C 0.8623(4) 0.7309(3) 0.37642(9) 0.0191(6) Uani 1.000000 . . .
C30 C 0.7701(4) 0.8155(3) 0.35959(9) 0.0210(6) Uani 1.000000 . . .
C31 C 1.0744(4) 0.3492(3) 0.44343(9) 0.0203(6) Uani 1.000000 . . .
C32 C 1.1226(4) 0.4800(3) 0.45760(9) 0.0192(6) Uani 1.000000 . . .
C33 C 1.0272(4) 0.5643(3) 0.44258(9) 0.0184(5) Uani 1.000000 . . .
C34 C 0.8799(4) 0.5231(3) 0.41213(9) 0.0169(5) Uani 1.000000 . . .
C35 C 0.8343(4) 0.3911(3) 0.39793(9) 0.0204(6) Uani 1.000000 . . .
C36 C 0.9277(4) 0.3066(3) 0.41326(10) 0.0232(6) Uani 1.000000 . . .
N1 N -0.1927(3) -0.2188(2) 0.05750(7) 0.0161(5) Uani 1.000000 . . .
N2 N -0.4475(3) -0.1947(2) 0.00274(7) 0.0164(5) Uani 1.000000 . . .
C37 C -0.1293(4) -0.1162(3) 0.02585(9) 0.0188(6) Uani 1.000000 . . .
H37a H -0.0847(4) -0.0301(3) 0.04264(9) 0.0226(7) Uiso 1.000000 R . .
H37b H -0.0315(4) -0.1352(3) 0.01049(9) 0.0226(7) Uiso 1.000000 R . .
C38 C -0.2794(4) -0.1102(3) -0.00968(9) 0.0190(6) Uani 1.000000 . . .
H38a H -0.2542(4) -0.1400(3) -0.03968(9) 0.0228(7) Uiso 1.000000 R . .
H38b H -0.2871(4) -0.0185(3) -0.01134(9) 0.0228(7) Uiso 1.000000 R . .
C39 C -0.2721(4) -0.3434(3) 0.03132(9) 0.0201(6) Uani 1.000000 . . .
H39a H -0.1856(4) -0.3643(3) 0.01204(9) 0.0241(7) Uiso 1.000000 R . .
H39b H -0.3070(4) -0.4153(3) 0.05201(9) 0.0241(7) Uiso 1.000000 R . .
C40 C -0.4359(4) -0.3318(3) 0.00144(10) 0.0204(6) Uani 1.000000 . . .
H40a H -0.5430(4) -0.3893(3) 0.01242(10) 0.0244(7) Uiso 1.000000 R . .
H40b H -0.4278(4) -0.3614(3) -0.02998(10) 0.0244(7) Uiso 1.000000 R . .
C41 C -0.3277(4) -0.1827(3) 0.08267(9) 0.0186(5) Uani 1.000000 . . .
H41a H -0.3796(4) -0.2545(3) 0.10211(9) 0.0223(7) Uiso 1.000000 R . .
H41b H -0.2738(4) -0.1027(3) 0.10221(9) 0.0223(7) Uiso 1.000000 R . .
C42 C -0.4736(4) -0.1573(3) 0.04930(9) 0.0188(6) Uani 1.000000 . . .
H42a H -0.4709(4) -0.0632(3) 0.05159(9) 0.0226(7) Uiso 1.000000 R . .
H42b H -0.5898(4) -0.2090(3) 0.05729(9) 0.0226(7) Uiso 1.000000 R . .
N3 N 1.416(2) 0.0836(15) 0.4881(6) 0.019(2) Uani 0.500000 . U -1
N4 N 1.612(2) -0.0670(15) 0.5086(6) 0.021(2) Uani 0.500000 . U -1
C43 C 1.5736(8) 0.1165(6) 0.4624(2) 0.0234(12) Uani 0.500000 . U -1
H43a H 1.5377(8) 0.1067(6) 0.4297(2) 0.0281(14) Uiso 0.500000 R . -1
H43b H 1.6407(8) 0.2089(6) 0.4698(2) 0.0281(14) Uiso 0.500000 R . -1
C44 C 1.6907(8) 0.0236(6) 0.4744(2) 0.0226(12) Uani 0.500000 . U -1
H44a H 1.8090(8) 0.0763(6) 0.4862(2) 0.0271(14) Uiso 0.500000 R . -1
H44b H 1.7029(8) -0.0274(6) 0.4470(2) 0.0271(14) Uiso 0.500000 R . -1
C45 C 1.4714(8) 0.0998(6) 0.5359(2) 0.0248(12) Uani 0.500000 . U -1
H45a H 1.5354(8) 0.1926(6) 0.5437(2) 0.0298(15) Uiso 0.500000 R . -1
H45b H 1.3671(8) 0.0777(6) 0.5534(2) 0.0298(15) Uiso 0.500000 R . -1
C46 C 1.5920(8) 0.0101(6) 0.54880(19) 0.0236(12) Uani 0.500000 . U -1
H46a H 1.5400(8) -0.0497(6) 0.57200(19) 0.0284(15) Uiso 0.500000 R . -1
H46b H 1.7082(8) 0.0645(6) 0.56145(19) 0.0284(15) Uiso 0.500000 R . -1
C47 C 1.3191(8) -0.0544(5) 0.4768(2) 0.0236(12) Uani 0.500000 . U -1
H47a H 1.2119(8) -0.0772(5) 0.4932(2) 0.0283(15) Uiso 0.500000 R . -1
H47b H 1.2834(8) -0.0667(5) 0.4441(2) 0.0283(15) Uiso 0.500000 R . -1
C48 C 1.4375(8) -0.1460(5) 0.4901(2) 0.0251(13) Uani 0.500000 . U -1
H48a H 1.4493(8) -0.1996(5) 0.4632(2) 0.0301(15) Uiso 0.500000 R . -1
H48b H 1.3825(8) -0.2063(5) 0.5128(2) 0.0301(15) Uiso 0.500000 R . -1

loop_
_atom_site_aniso_label
_atom_site_aniso_U_11
_atom_site_aniso_U_22
_atom_site_aniso_U_33
_atom_site_aniso_U_12
_atom_site_aniso_U_13
_atom_site_aniso_U_23
Br1 0.01470(13) 0.02345(13) 0.01671(13) 0.00554(11) -0.00125(10) -0.00015(10)
Br2 0.01941(15) 0.02823(15) 0.03057(16) 0.00212(12) -0.00892(12) 0.00276(13)
F1 0.0242(9) 0.0241(8) 0.0197(8) 0.0105(7) -0.0017(7) 0.0081(7)
F2 0.0227(9) 0.0160(7) 0.0246(8) 0.0041(7) -0.0007(7) 0.0043(7)
F3 0.0237(9) 0.0168(8) 0.0220(8) 0.0060(7) -0.0041(7) 0.0069(6)
F4 0.0209(9) 0.0163(8) 0.0265(9) 0.0006(7) -0.0012(7) 0.0033(7)
F5 0.0289(10) 0.0203(8) 0.0268(9) 0.0061(7) -0.0031(7) -0.0074(7)
F6 0.0220(9) 0.0229(8) 0.0292(9) 0.0120(7) -0.0015(7) -0.0043(7)
F7 0.0275(9) 0.0225(8) 0.0228(8) 0.0136(7) -0.0009(7) -0.0051(7)
F8 0.0200(9) 0.0335(9) 0.0294(9) 0.0157(8) -0.0007(7) 0.0017(8)
C1 0.0157(13) 0.0196(13) 0.0144(12) 0.0070(11) -0.0010(10) -0.0013(10)
C2 0.0176(13) 0.0209(13) 0.0145(12) 0.0101(11) 0.0014(10) 0.0040(10)
C3 0.0175(13) 0.0145(12) 0.0169(13) 0.0047(10) 0.0023(10) 0.0010(10)
C4 0.0130(12) 0.0159(12) 0.0117(12) 0.0049(10) 0.0003(10) 0.0014(10)
C5 0.0210(14) 0.0161(12) 0.0164(13) 0.0095(11) 0.0007(11) 0.0028(10)
C6 0.0159(13) 0.0148(12) 0.0185(13) 0.0034(10) 0.0019(10) -0.0000(10)
C7 0.0160(13) 0.0205(13) 0.0161(13) 0.0026(11) -0.0011(10) 0.0064(11)
C8 0.0202(14) 0.0158(12) 0.0162(13) 0.0020(11) 0.0008(11) -0.0003(10)
C9 0.0185(14) 0.0176(13) 0.0173(13) 0.0080(11) 0.0012(10) 0.0020(10)
C10 0.0156(13) 0.0158(12) 0.0131(12) 0.0036(10) -0.0002(10) 0.0029(10)
C11 0.0198(14) 0.0154(12) 0.0150(12) 0.0056(11) 0.0025(10) 0.0026(10)
C12 0.0162(13) 0.0214(13) 0.0187(13) 0.0097(11) 0.0015(10) 0.0052(11)
Br3 0.01603(13) 0.01871(13) 0.02132(14) 0.00306(10) -0.00218(10) -0.00437(11)
Br6 0.02020(15) 0.03170(16) 0.02681(15) 0.00543(12) -0.00704(12) -0.00097(12)
F9 0.0206(9) 0.0149(7) 0.0279(9) -0.0028(6) 0.0046(7) 0.0028(7)
F10 0.0237(9) 0.0189(8) 0.0184(8) 0.0045(7) 0.0015(7) 0.0077(6)
F11 0.0206(8) 0.0156(7) 0.0225(8) -0.0018(6) -0.0003(7) 0.0064(6)
F12 0.0255(9) 0.0214(8) 0.0197(8) 0.0060(7) -0.0047(7) 0.0058(7)
F13 0.0288(10) 0.0373(10) 0.0121(8) 0.0067(8) -0.0003(7) -0.0024(7)
F14 0.0188(8) 0.0300(9) 0.0191(8) 0.0059(7) 0.0060(6) 0.0022(7)
F15 0.0231(9) 0.0310(9) 0.0149(8) 0.0041(7) 0.0055(7) -0.0011(7)
F16 0.0158(8) 0.0378(10) 0.0303(9) 0.0038(7) 0.0055(7) -0.0009(8)
C13 0.0128(13) 0.0194(13) 0.0163(13) 0.0035(10) -0.0006(10) -0.0039(10)
C14 0.0171(13) 0.0124(12) 0.0206(13) 0.0008(10) 0.0051(11) -0.0001(10)
C15 0.0197(14) 0.0154(12) 0.0152(13) 0.0057(11) 0.0043(10) 0.0056(10)
C16 0.0139(13) 0.0173(12) 0.0154(12) 0.0042(10) 0.0036(10) 0.0005(10)
C17 0.0155(13) 0.0124(12) 0.0187(13) -0.0000(10) 0.0037(10) 0.0032(10)
C18 0.0194(14) 0.0190(13) 0.0150(13) 0.0076(11) 0.0012(10) 0.0013(10)
C19 0.0178(14) 0.0143(12) 0.0212(14) 0.0041(11) -0.0033(11) 0.0017(11)
C20 0.0216(14) 0.0180(13) 0.0133(12) 0.0069(11) 0.0013(10) 0.0027(10)
C21 0.0162(13) 0.0165(12) 0.0164(13) 0.0047(10) 0.0043(10) 0.0034(10)
C22 0.0157(13) 0.0116(11) 0.0153(12) 0.0023(10) -0.0003(10) 0.0027(10)
C23 0.0199(14) 0.0166(13) 0.0157(13) 0.0051(11) 0.0033(11) 0.0018(10)
C24 0.0138(13) 0.0199(13) 0.0241(14) 0.0050(11) 0.0030(11) 0.0019(11)
Br4 0.03636(19) 0.0457(2) 0.03990(19) 0.02990(16) 0.00930(15) 0.01716(15)
Br5 0.02750(16) 0.02722(15) 0.02561(15) 0.01611(13) -0.00017(12) 0.00414(12)
F17 0.0147(9) 0.0443(11) 0.0419(11) 0.0128(8) 0.0051(8) 0.0092(9)
F18 0.0186(9) 0.0259(9) 0.0336(10) 0.0037(7) 0.0052(7) 0.0087(7)
F19 0.0138(8) 0.0294(9) 0.0266(9) 0.0048(7) 0.0040(7) 0.0055(7)
F20 0.0336(10) 0.0258(9) 0.0335(10) 0.0100(8) 0.0112(8) 0.0135(8)
F21 0.0213(9) 0.0312(9) 0.0213(8) 0.0086(7) -0.0057(7) 0.0007(7)
F22 0.0227(9) 0.0201(8) 0.0222(8) 0.0059(7) -0.0029(7) -0.0011(7)
F23 0.0259(10) 0.0271(9) 0.0316(10) 0.0089(8) -0.0126(8) -0.0059(8)
F24 0.0410(11) 0.0212(9) 0.0405(11) 0.0141(8) -0.0095(9) -0.0060(8)
C25 0.0226(15) 0.0270(15) 0.0210(14) 0.0150(12) 0.0015(11) 0.0047(12)
C26 0.0142(13) 0.0321(15) 0.0203(14) 0.0113(12) 0.0020(11) 0.0024(12)
C27 0.0194(14) 0.0202(13) 0.0192(13) 0.0044(11) 0.0051(11) 0.0040(11)
C28 0.0202(14) 0.0193(13) 0.0141(12) 0.0073(11) 0.0025(10) 0.0013(10)
C29 0.0159(13) 0.0239(14) 0.0177(13) 0.0053(11) 0.0031(11) -0.0006(11)
C30 0.0249(15) 0.0192(13) 0.0205(14) 0.0069(12) 0.0061(12) 0.0056(11)
C31 0.0232(15) 0.0224(14) 0.0194(14) 0.0125(12) 0.0027(11) 0.0043(11)
C32 0.0180(14) 0.0277(15) 0.0130(12) 0.0083(12) -0.0004(10) 0.0035(11)
C33 0.0199(14) 0.0199(13) 0.0155(13) 0.0053(11) 0.0036(11) -0.0008(11)
C34 0.0156(13) 0.0207(13) 0.0161(13) 0.0076(11) 0.0019(10) 0.0023(11)
C35 0.0199(14) 0.0248(14) 0.0165(13) 0.0075(12) -0.0041(11) -0.0011(11)
C36 0.0281(16) 0.0191(13) 0.0227(14) 0.0084(12) -0.0012(12) -0.0026(11)
N1 0.0152(11) 0.0158(11) 0.0157(11) 0.0016(9) 0.0002(9) 0.0012(9)
N2 0.0129(11) 0.0147(10) 0.0194(11) 0.0006(9) -0.0013(9) 0.0007(9)
C37 0.0139(13) 0.0213(13) 0.0202(14) 0.0020(11) 0.0018(11) 0.0078(11)
C38 0.0171(14) 0.0208(13) 0.0187(13) 0.0038(11) 0.0007(11) 0.0063(11)
C39 0.0229(15) 0.0173(13) 0.0203(14) 0.0071(11) -0.0026(11) 0.0004(11)
C40 0.0208(15) 0.0155(13) 0.0220(14) 0.0016(11) -0.0029(11) -0.0025(11)
C41 0.0153(13) 0.0197(13) 0.0177(13) -0.0006(11) 0.0025(10) -0.0008(11)
C42 0.0151(13) 0.0194(13) 0.0216(14) 0.0040(11) 0.0029(11) -0.0023(11)
N3 0.020(5) 0.013(4) 0.023(3) 0.005(3) 0.002(2) 0.001(2)
N4 0.020(5) 0.016(4) 0.026(4) 0.005(3) -0.002(3) 0.000(2)
C43 0.026(3) 0.024(3) 0.021(3) 0.008(2) 0.002(2) 0.002(2)
C44 0.022(3) 0.022(3) 0.024(3) 0.006(2) 0.006(2) 0.003(2)
C45 0.028(3) 0.024(3) 0.024(3) 0.008(2) 0.006(2) -0.001(2)
C46 0.031(3) 0.024(3) 0.016(3) 0.008(2) -0.001(2) 0.000(2)
C47 0.018(3) 0.020(3) 0.030(3) 0.003(2) -0.004(2) -0.004(2)
C48 0.025(3) 0.014(3) 0.034(3) 0.003(2) -0.002(2) 0.000(2)

loop_
_atom_type_symbol
_atom_type_scat_dispersion_real
_atom_type_scat_dispersion_imag
_atom_type_scat_Cromer_Mann_a1
_atom_type_scat_Cromer_Mann_a2
_atom_type_scat_Cromer_Mann_a3
_atom_type_scat_Cromer_Mann_a4
_atom_type_scat_Cromer_Mann_b1
_atom_type_scat_Cromer_Mann_b2
_atom_type_scat_Cromer_Mann_b3
_atom_type_scat_Cromer_Mann_b4
_atom_type_scat_Cromer_Mann_c
_atom_type_scat_source
_atom_type_scat_dispersion_source
H 0.00000 0.00000 0.49300 0.32291 0.14019 0.04081 10.51090 26.12570 3.14236 57.79970 0.0030380000826 'International Tables Volume C Table 6.1.1.4 (pp. 500-502)' 'Henke, Gullikson and Davis, At. Data and Nucl. Data Tables, 1993, 54, 2'
C 0.00347 0.00161 2.31000 1.02000 1.58860 0.86500 20.84390 10.20750 0.56870 51.65120 0.215599998832 'International Tables Volume C Table 6.1.1.4 (pp. 500-502)' 'Henke, Gullikson and Davis, At. Data and Nucl. Data Tables, 1993, 54, 2'
F 0.01794 0.01033 3.53920 2.64120 1.51700 1.02430 10.28250 4.29440 0.26150 26.14760 0.277599990368 'International Tables Volume C Table 6.1.1.4 (pp. 500-502)' 'Henke, Gullikson and Davis, At. Data and Nucl. Data Tables, 1993, 54, 2'
Br -0.28346 2.55990 17.17890 5.23580 5.63770 3.98510 2.17230 16.57960 0.26090 41.43280 2.95569992065 'International Tables Volume C Table 6.1.1.4 (pp. 500-502)' 'Henke, Gullikson and Davis, At. Data and Nucl. Data Tables, 1993, 54, 2'
N 0.00653 0.00323 12.21260 3.13220 2.01250 1.16630 0.00570 9.89330 28.99750 0.58260 -11.5290002823 'International Tables Volume C Table 6.1.1.4 (pp. 500-502)' 'Henke, Gullikson and Davis, At. Data and Nucl. Data Tables, 1993, 54, 2'

loop_
_geom_angle_atom_site_label_1
_geom_angle_atom_site_label_2
_geom_angle_atom_site_label_3
_geom_angle
_geom_angle_site_symmetry_1
_geom_angle_site_symmetry_3
_geom_angle_publ_flag
C2 C1 Br1 120.62(19) . . ?
C6 C1 Br1 122.0(2) . . ?
C6 C1 C2 117.3(2) . . ?
C1 C2 F1 119.9(2) . . ?
C3 C2 F1 118.6(2) . . ?
C3 C2 C1 121.5(2) . . ?
C2 C3 F2 118.3(2) . . ?
C4 C3 F2 119.9(2) . . ?
C4 C3 C2 121.8(2) . . ?
C5 C4 C3 116.5(2) . . ?
C10 C4 C3 121.9(2) . . ?
C10 C4 C5 121.5(2) . . ?
C4 C5 F3 119.5(2) . . ?
C6 C5 F3 118.4(2) . . ?
C6 C5 C4 122.0(2) . . ?
C1 C6 F4 120.4(2) . . ?
C5 C6 F4 118.7(2) . . ?
C5 C6 C1 120.9(2) . . ?
C8 C7 Br2 120.5(2) . . ?
C12 C7 Br2 120.9(2) . . ?
C12 C7 C8 118.6(2) . . ?
C7 C8 F5 120.1(2) . . ?
C9 C8 F5 119.3(2) . . ?
C9 C8 C7 120.5(2) . . ?
C8 C9 F6 118.6(2) . . ?
C10 C9 F6 119.7(2) . . ?
C10 C9 C8 121.7(2) . . ?
C9 C10 C4 121.7(2) . . ?
C11 C10 C4 121.4(2) . . ?
C11 C10 C9 116.8(2) . . ?
C10 C11 F7 119.9(2) . . ?
C12 C11 F7 117.9(2) . . ?
C12 C11 C10 122.2(2) . . ?
C7 C12 F8 120.6(2) . . ?
C11 C12 F8 119.3(2) . . ?
C11 C12 C7 120.1(2) . . ?
C14 C13 Br3 121.9(2) . . ?
C18 C13 Br3 120.8(2) . . ?
C18 C13 C14 117.3(2) . . ?
C13 C14 F9 120.3(2) . . ?
C15 C14 F9 118.6(2) . . ?
C15 C14 C13 121.1(2) . . ?
C14 C15 F10 118.5(2) . . ?
C16 C15 F10 119.2(2) . . ?
C16 C15 C14 122.2(2) . . ?
C17 C16 C15 116.2(2) . . ?
C22 C16 C15 121.6(2) . . ?
C22 C16 C17 122.2(2) . . ?
C16 C17 F11 119.5(2) . . ?
C18 C17 F11 118.1(2) . . ?
C18 C17 C16 122.5(2) . . ?
C13 C18 F12 120.0(2) . . ?
C17 C18 F12 119.2(2) . . ?
C17 C18 C13 120.8(2) . . ?
C20 C19 Br6 120.7(2) . . ?
C24 C19 Br6 120.9(2) . . ?
C24 C19 C20 118.4(2) . . ?
C19 C20 F13 120.4(2) . . ?
C21 C20 F13 118.7(2) . . ?
C21 C20 C19 120.8(2) . . ?
C20 C21 F14 118.9(2) . . ?
C22 C21 F14 119.6(2) . . ?
C22 C21 C20 121.6(2) . . ?
C21 C22 C16 121.7(2) . . ?
C23 C22 C16 121.4(2) . . ?
C23 C22 C21 116.9(2) . . ?
C22 C23 F15 119.3(2) . . ?
C24 C23 F15 118.4(2) . . ?
C24 C23 C22 122.3(2) . . ?
C19 C24 F16 120.5(2) . . ?
C23 C24 F16 119.4(2) . . ?
C23 C24 C19 120.1(3) . . ?
C26 C25 Br4 121.0(2) . . ?
C30 C25 Br4 120.5(2) . . ?
C30 C25 C26 118.5(2) . . ?
C25 C26 F17 120.4(2) . . ?
C27 C26 F17 119.1(3) . . ?
C27 C26 C25 120.5(3) . . ?
C26 C27 F18 118.2(2) . . ?
C28 C27 F18 120.0(2) . . ?
C28 C27 C26 121.8(3) . . ?
C29 C28 C27 116.7(2) . . ?
C34 C28 C27 121.7(2) . . ?
C34 C28 C29 121.6(2) . . ?
C28 C29 F19 119.9(2) . . ?
C30 C29 F19 118.0(2) . . ?
C30 C29 C28 122.0(3) . . ?
C25 C30 F20 120.6(2) . . ?
C29 C30 F20 119.0(3) . . ?
C29 C30 C25 120.5(3) . . ?
C32 C31 Br5 121.2(2) . . ?
C36 C31 Br5 121.6(2) . . ?
C36 C31 C32 117.2(2) . . ?
C31 C32 F21 120.3(2) . . ?
C33 C32 F21 118.6(2) . . ?
C33 C32 C31 121.2(3) . . ?
C32 C33 F22 118.3(2) . . ?
C34 C33 F22 119.3(2) . . ?
C34 C33 C32 122.3(2) . . ?
C33 C34 C28 122.0(2) . . ?
C35 C34 C28 122.4(2) . . ?
C35 C34 C33 115.6(2) . . ?
C34 C35 F23 119.2(2) . . ?
C36 C35 F23 118.6(2) . . ?
C36 C35 C34 122.2(3) . . ?
C31 C36 F24 120.0(2) . . ?
C35 C36 F24 118.5(3) . . ?
C35 C36 C31 121.5(3) . . ?
C39 N1 C37 108.3(2) . . ?
C41 N1 C37 108.6(2) . . ?
C41 N1 C39 109.0(2) . . ?
C40 N2 C38 108.2(2) . . ?
C42 N2 C38 108.8(2) . . ?
C42 N2 C40 108.2(2) . . ?
H37a C37 N1 109.55(14) . . ?
H37b C37 N1 109.55(14) . . ?
H37b C37 H37a 108.1 . . ?
C38 C37 N1 110.5(2) . . ?
C38 C37 H37a 109.55(15) . . ?
C38 C37 H37b 109.55(15) . . ?
C37 C38 N2 109.9(2) . . ?
H38a C38 N2 109.68(14) . . ?
H38a C38 C37 109.68(15) . . ?
H38b C38 N2 109.68(14) . . ?
H38b C38 C37 109.68(15) . . ?
H38b C38 H38a 108.2 . . ?
H39a C39 N1 109.71(15) . . ?
H39b C39 N1 109.71(14) . . ?
H39b C39 H39a 108.2 . . ?
C40 C39 N1 109.8(2) . . ?
C40 C39 H39a 109.71(15) . . ?
C40 C39 H39b 109.71(15) . . ?
C39 C40 N2 110.4(2) . . ?
H40a C40 N2 109.57(14) . . ?
H40a C40 C39 109.57(15) . . ?
H40b C40 N2 109.57(14) . . ?
H40b C40 C39 109.57(15) . . ?
H40b C40 H40a 108.1 . . ?
H41a C41 N1 109.68(14) . . ?
H41b C41 N1 109.68(13) . . ?
H41b C41 H41a 108.2 . . ?
C42 C41 N1 109.9(2) . . ?
C42 C41 H41a 109.68(14) . . ?
C42 C41 H41b 109.68(14) . . ?
C41 C42 N2 110.4(2) . . ?
H42a C42 N2 109.58(14) . . ?
H42a C42 C41 109.58(14) . . ?
H42b C42 N2 109.58(14) . . ?
H42b C42 C41 109.58(14) . . ?
H42b C42 H42a 108.1 . . ?
C45 N3 C43 108.9(12) . . ?
C47 N3 C43 108.8(11) . . ?
C47 N3 C45 109.2(10) . . ?
C46 N4 C44 109.0(10) . . ?
C48 N4 C44 108.8(12) . . ?
C48 N4 C46 108.8(11) . . ?
H43a C43 N3 109.8(8) . . ?
H43b C43 N3 109.8(7) . . ?
H43b C43 H43a 108.2 . . ?
C44 C43 N3 109.6(8) . . ?
C44 C43 H43a 109.8(3) . . ?
C44 C43 H43b 109.8(3) . . ?
C43 C44 N4 110.3(9) . . ?
H44a C44 N4 109.6(8) . . ?
H44a C44 C43 109.6(3) . . ?
H44b C44 N4 109.6(7) . . ?
H44b C44 C43 109.6(3) . . ?
H44b C44 H44a 108.1 . . ?
H45a C45 N3 109.5(6) . . ?
H45b C45 N3 109.5(6) . . ?
H45b C45 H45a 108.0 . . ?
C46 C45 N3 110.9(8) . . ?
C46 C45 H45a 109.5(3) . . ?
C46 C45 H45b 109.5(3) . . ?
C45 C46 N4 109.5(9) . . ?
H46a C46 N4 109.8(6) . . ?
H46a C46 C45 109.8(3) . . ?
H46b C46 N4 109.8(7) . . ?
H46b C46 C45 109.8(3) . . ?
H46b C46 H46a 108.2 . . ?
H47a C47 N3 109.7(6) . . ?
H47b C47 N3 109.7(7) . . ?
H47b C47 H47a 108.2 . . ?
C48 C47 N3 109.7(9) . . ?
C48 C47 H47a 109.7(3) . . ?
C48 C47 H47b 109.7(3) . . ?
C47 C48 N4 110.1(8) . . ?
H48a C48 N4 109.6(7) . . ?
H48a C48 C47 109.6(3) . . ?
H48b C48 N4 109.6(7) . . ?
H48b C48 C47 109.6(3) . . ?
H48b C48 H48a 108.2 . . ?

loop_
_geom_bond_atom_site_label_1
_geom_bond_atom_site_label_2
_geom_bond_distance
_geom_bond_site_symmetry_2
_geom_bond_publ_flag
Br1 C1 1.886(3) . ?
Br2 C7 1.874(3) . ?
F1 C2 1.350(3) . ?
F2 C3 1.345(3) . ?
F3 C5 1.349(3) . ?
F4 C6 1.340(3) . ?
F5 C8 1.340(3) . ?
F6 C9 1.345(3) . ?
F7 C11 1.350(3) . ?
F8 C12 1.343(3) . ?
C1 C2 1.387(4) . ?
C1 C6 1.392(4) . ?
C2 C3 1.376(4) . ?
C3 C4 1.389(3) . ?
C4 C5 1.395(4) . ?
C4 C10 1.485(3) . ?
C5 C6 1.379(4) . ?
C7 C8 1.384(4) . ?
C7 C12 1.382(4) . ?
C8 C9 1.377(4) . ?
C9 C10 1.392(4) . ?
C10 C11 1.380(4) . ?
C11 C12 1.381(4) . ?
Br3 C13 1.886(3) . ?
Br6 C19 1.870(3) . ?
F9 C14 1.345(3) . ?
F10 C15 1.349(3) . ?
F11 C17 1.347(3) . ?
F12 C18 1.345(3) . ?
F13 C20 1.342(3) . ?
F14 C21 1.345(3) . ?
F15 C23 1.345(3) . ?
F16 C24 1.336(3) . ?
C13 C14 1.394(4) . ?
C13 C18 1.390(4) . ?
C14 C15 1.375(4) . ?
C15 C16 1.385(4) . ?
C16 C17 1.391(4) . ?
C16 C22 1.485(4) . ?
C17 C18 1.376(4) . ?
C19 C20 1.384(4) . ?
C19 C24 1.390(4) . ?
C20 C21 1.378(4) . ?
C21 C22 1.392(4) . ?
C22 C23 1.385(4) . ?
C23 C24 1.379(4) . ?
Br4 C25 1.876(3) . ?
Br5 C31 1.893(3) . ?
F17 C26 1.340(3) . ?
F18 C27 1.344(3) . ?
F19 C29 1.344(3) . ?
F20 C30 1.343(3) . ?
F21 C32 1.346(3) . ?
F22 C33 1.349(3) . ?
F23 C35 1.348(3) . ?
F24 C36 1.351(3) . ?
C25 C26 1.384(4) . ?
C25 C30 1.380(4) . ?
C26 C27 1.384(4) . ?
C27 C28 1.388(4) . ?
C28 C29 1.386(4) . ?
C28 C34 1.484(4) . ?
C29 C30 1.382(4) . ?
C31 C32 1.378(4) . ?
C31 C36 1.384(4) . ?
C32 C33 1.379(4) . ?
C33 C34 1.392(4) . ?
C34 C35 1.391(4) . ?
C35 C36 1.373(4) . ?
N1 C37 1.473(3) . ?
N1 C39 1.472(3) . ?
N1 C41 1.473(3) . ?
N2 C38 1.476(3) . ?
N2 C40 1.477(3) . ?
N2 C42 1.475(3) . ?
C37 H37a 0.9900 . ?
C37 H37b 0.9900 . ?
C37 C38 1.553(4) . ?
C38 H38a 0.9900 . ?
C38 H38b 0.9900 . ?
C39 H39a 0.9900 . ?
C39 H39b 0.9900 . ?
C39 C40 1.557(4) . ?
C40 H40a 0.9900 . ?
C40 H40b 0.9900 . ?
C41 H41a 0.9900 . ?
C41 H41b 0.9900 . ?
C41 C42 1.556(4) . ?
C42 H42a 0.9900 . ?
C42 H42b 0.9900 . ?
N3 C43 1.483(15) . ?
N3 C45 1.452(19) . ?
N3 C47 1.475(15) . ?
N4 C44 1.478(14) . ?
N4 C46 1.471(18) . ?
N4 C48 1.475(17) . ?
C43 H43a 0.9900 . ?
C43 H43b 0.9900 . ?
C43 C44 1.554(8) . ?
C44 H44a 0.9900 . ?
C44 H44b 0.9900 . ?
C45 H45a 0.9900 . ?
C45 H45b 0.9900 . ?
C45 C46 1.554(8) . ?
C46 H46a 0.9900 . ?
C46 H46b 0.9900 . ?
C47 H47a 0.9900 . ?
C47 H47b 0.9900 . ?
C47 C48 1.559(8) . ?
C48 H48a 0.9900 . ?
C48 H48b 0.9900 . ?

loop_
_geom_torsion_atom_site_label_1
_geom_torsion_atom_site_label_2
_geom_torsion_atom_site_label_3
_geom_torsion_atom_site_label_4
_geom_torsion
_geom_torsion_site_symmetry_1
_geom_torsion_site_symmetry_2
_geom_torsion_site_symmetry_3
_geom_torsion_site_symmetry_4
_geom_torsion_publ_flag
Br1 C1 C2 F1 -1.8(2) . . . . ?
Br1 C1 C2 C3 178.2(2) . . . . ?
Br1 C1 C6 F4 -0.5(2) . . . . ?
Br1 C1 C6 C5 -179.7(2) . . . . ?
Br2 C7 C8 F5 -0.2(2) . . . . ?
Br2 C7 C8 C9 -179.9(2) . . . . ?
Br2 C7 C12 F8 -1.1(2) . . . . ?
Br2 C7 C12 C11 -179.7(2) . . . . ?
F1 C2 C1 C6 178.9(2) . . . . ?
F1 C2 C3 F2 0.8(3) . . . . ?
F1 C2 C3 C4 -178.1(2) . . . . ?
F2 C3 C2 C1 -179.2(2) . . . . ?
F2 C3 C4 C5 -180.0(2) . . . . ?
F2 C3 C4 C10 -2.4(3) . . . . ?
F3 C5 C4 C3 -179.6(2) . . . . ?
F3 C5 C4 C10 2.7(3) . . . . ?
F3 C5 C6 F4 1.1(3) . . . . ?
F3 C5 C6 C1 -179.6(2) . . . . ?
F4 C6 C1 C2 178.8(2) . . . . ?
F4 C6 C5 C4 -178.1(2) . . . . ?
F5 C8 C7 C12 -179.4(2) . . . . ?
F5 C8 C9 F6 -1.2(3) . . . . ?
F5 C8 C9 C10 179.5(2) . . . . ?
F6 C9 C8 C7 178.5(2) . . . . ?
F6 C9 C10 C4 2.2(3) . . . . ?
F6 C9 C10 C11 -179.1(2) . . . . ?
F7 C11 C10 C4 0.5(3) . . . . ?
F7 C11 C10 C9 -178.1(2) . . . . ?
F7 C11 C12 F8 -0.3(3) . . . . ?
F7 C11 C12 C7 178.3(2) . . . . ?
F8 C12 C7 C8 178.1(2) . . . . ?
F8 C12 C11 C10 -178.7(2) . . . . ?
C1 C2 C3 C4 1.9(3) . . . . ?
C1 C6 C5 C4 1.2(3) . . . . ?
C2 C3 C4 C5 -1.1(3) . . . . ?
C2 C3 C4 C10 176.5(2) . . . . ?
C3 C4 C5 C6 -0.4(3) . . . . ?
C3 C4 C10 C9 56.2(3) . . . . ?
C3 C4 C10 C11 -122.3(3) . . . . ?
C4 C10 C9 C8 -178.5(3) . . . . ?
C4 C10 C11 C12 179.0(2) . . . . ?
C7 C8 C9 C10 -0.7(3) . . . . ?
C7 C12 C11 C10 -0.2(3) . . . . ?
C8 C9 C10 C11 0.1(3) . . . . ?
C9 C10 C11 C12 0.3(3) . . . . ?
Br3 C13 C14 F9 3.5(2) . . . . ?
Br3 C13 C14 C15 -177.2(2) . . . . ?
Br3 C13 C18 F12 -1.2(2) . . . . ?
Br3 C13 C18 C17 178.6(2) . . . . ?
Br6 C19 C20 F13 0.1(2) . . . . ?
Br6 C19 C20 C21 178.8(2) . . . . ?
Br6 C19 C24 F16 3.0(2) . . . . ?
Br6 C19 C24 C23 -178.2(2) . . . . ?
F9 C14 C13 C18 -178.0(2) . . . . ?
F9 C14 C15 F10 -0.7(3) . . . . ?
F9 C14 C15 C16 177.4(2) . . . . ?
F10 C15 C14 C13 -180.0(2) . . . . ?
F10 C15 C16 C17 179.2(2) . . . . ?
F10 C15 C16 C22 -0.8(3) . . . . ?
F11 C17 C16 C15 -179.8(2) . . . . ?
F11 C17 C16 C22 0.1(3) . . . . ?
F11 C17 C18 F12 -1.0(3) . . . . ?
F11 C17 C18 C13 179.2(2) . . . . ?
F12 C18 C13 C14 -179.7(2) . . . . ?
F12 C18 C17 C16 179.0(2) . . . . ?
F13 C20 C19 C24 -179.2(2) . . . . ?
F13 C20 C21 F14 0.2(3) . . . . ?
F13 C20 C21 C22 178.3(2) . . . . ?
F14 C21 C20 C19 -178.5(2) . . . . ?
F14 C21 C22 C16 -1.8(3) . . . . ?
F14 C21 C22 C23 178.9(2) . . . . ?
F15 C23 C22 C16 -1.8(3) . . . . ?
F15 C23 C22 C21 177.5(2) . . . . ?
F15 C23 C24 F16 0.3(3) . . . . ?
F15 C23 C24 C19 -178.5(2) . . . . ?
F16 C24 C19 C20 -177.7(2) . . . . ?
F16 C24 C23 C22 178.1(2) . . . . ?
C13 C14 C15 C16 -1.9(3) . . . . ?
C13 C18 C17 C16 -0.8(3) . . . . ?
C14 C15 C16 C17 1.1(3) . . . . ?
C14 C15 C16 C22 -178.8(3) . . . . ?
C15 C16 C17 C18 0.2(3) . . . . ?
C15 C16 C22 C21 -58.8(3) . . . . ?
C15 C16 C22 C23 120.6(3) . . . . ?
C16 C22 C21 C20 -179.8(2) . . . . ?
C16 C22 C23 C24 -179.6(2) . . . . ?
C19 C20 C21 C22 -0.4(3) . . . . ?
C19 C24 C23 C22 -0.7(3) . . . . ?
C20 C21 C22 C23 0.8(3) . . . . ?
C21 C22 C23 C24 -0.3(3) . . . . ?
Br4 C25 C26 F17 0.5(3) . . . . ?
Br4 C25 C26 C27 -179.0(2) . . . . ?
Br4 C25 C30 F20 -0.7(3) . . . . ?
Br4 C25 C30 C29 179.9(2) . . . . ?
Br5 C31 C32 F21 -0.7(3) . . . . ?
Br5 C31 C32 C33 179.7(2) . . . . ?
Br5 C31 C36 F24 0.1(3) . . . . ?
Br5 C31 C36 C35 -178.8(2) . . . . ?
F17 C26 C25 C30 179.9(3) . . . . ?
F17 C26 C27 F18 -1.0(3) . . . . ?
F17 C26 C27 C28 179.2(2) . . . . ?
F18 C27 C26 C25 178.5(2) . . . . ?
F18 C27 C28 C29 -178.6(2) . . . . ?
F18 C27 C28 C34 3.0(3) . . . . ?
F19 C29 C28 C27 -178.5(2) . . . . ?
F19 C29 C28 C34 -0.1(3) . . . . ?
F19 C29 C30 F20 -1.8(3) . . . . ?
F19 C29 C30 C25 177.7(2) . . . . ?
F20 C30 C25 C26 180.0(3) . . . . ?
F20 C30 C29 C28 179.9(2) . . . . ?
F21 C32 C31 C36 -179.8(3) . . . . ?
F21 C32 C33 F22 -1.5(3) . . . . ?
F21 C32 C33 C34 179.5(2) . . . . ?
F22 C33 C32 C31 178.1(2) . . . . ?
F22 C33 C34 C28 2.4(3) . . . . ?
F22 C33 C34 C35 -178.7(2) . . . . ?
F23 C35 C34 C28 1.0(3) . . . . ?
F23 C35 C34 C33 -177.9(3) . . . . ?
F23 C35 C36 F24 -1.3(3) . . . . ?
F23 C35 C36 C31 177.6(3) . . . . ?
F24 C36 C31 C32 179.2(3) . . . . ?
F24 C36 C35 C34 -179.8(3) . . . . ?
C25 C26 C27 C28 -1.3(3) . . . . ?
C25 C30 C29 C28 -0.6(3) . . . . ?
C26 C27 C28 C29 1.2(3) . . . . ?
C26 C27 C28 C34 -177.2(3) . . . . ?
C27 C28 C29 C30 -0.2(3) . . . . ?
C27 C28 C34 C33 -128.7(3) . . . . ?
C27 C28 C34 C35 52.5(3) . . . . ?
C28 C34 C33 C32 -178.7(3) . . . . ?
C28 C34 C35 C36 179.5(3) . . . . ?
C31 C32 C33 C34 -0.9(3) . . . . ?
C31 C36 C35 C34 -0.8(4) . . . . ?
C32 C33 C34 C35 0.3(3) . . . . ?
C33 C34 C35 C36 0.6(3) . . . . ?
N1 C37 C38 N2 8.6(2) . . . . ?
N1 C39 C40 N2 8.7(2) . . . . ?
N1 C41 C42 N2 8.0(2) . . . . ?
N3 C43 C44 N4 -1.4(15) . . . . ?
N3 C45 C46 N4 -0.9(11) . . . . ?
N3 C47 C48 N4 -1.7(13) . . . . ?

loop_
_restr_U_similar_atom_site_label_1
_restr_U_similar_atom_site_label_2
_restr_U_similar_weight_param
N3 C43 0.0100
N3 C45 0.0100
N3 C47 0.0100
N4 C44 0.0100
N4 C46 0.0100
N4 C48 0.0100
